data_2013165
loop_
_publ_author_name
'Gossman, William L.'
'Wilson, Scott R.'
'Oldfield, Eric'

_publ_section_title
;
 Three hydrates of the bisphosphonate risedronate, consisting of one
 molecular and two ionic structures
;
_journal_issue 2
_journal_name_full 'Acta Crystallographica Section C'
_journal_page_first m33
_journal_page_last m36
_journal_paper_doi 10.1107/S0108270102021996
_journal_volume 59
_journal_year 2003
_chemical_formula_moiety 'C7 H11 N O7 P2 , H2 O'
_chemical_formula_sum 'C7 H13 N O8 P2'
_chemical_formula_weight 301.12
_chemical_name_common 'Risedronate monohydrate'
_chemical_name_systematic
;
[1-hydroxy-1-phosphono-2-(pyridinium-3-yl)ethyl] phosphonate monohydrate
;
_space_group_IT_number 14
_symmetry_cell_setting monoclinic
_symmetry_space_group_name_Hall '-P 2yn'
_symmetry_space_group_name_H-M 'P 1 21/n 1'
_atom_sites_solution_hydrogens geom
_atom_sites_solution_primary direct
_atom_sites_solution_secondary difmap
_cell_angle_alpha 90
_cell_angle_beta 101.996(4)
_cell_angle_gamma 90
_cell_formula_units_Z 4
_cell_length_a 7.1219(15)
_cell_length_b 10.694(2)
_cell_length_c 14.710(3)
_cell_measurement_reflns_used 940
_cell_measurement_temperature 193(2)
_cell_measurement_theta_max 27.4
_cell_measurement_theta_min 3.4
_cell_volume 1095.9(4)
_computing_cell_refinement 'SAINT (Bruker, 2001)'
_computing_data_collection 'SMART (Bruker, 2001)'
_computing_data_reduction SAINT
_computing_molecular_graphics SHELXTL
_computing_publication_material 'CIFTAB in SHELXL97-2 (Sheldrick, 2001)'
_computing_structure_refinement SHELXTL
_computing_structure_solution 'SHELXTL (Bruker, 2001)'
_diffrn_ambient_temperature 193(2)
_diffrn_measured_fraction_theta_full 1.00
_diffrn_measured_fraction_theta_max 1.00
_diffrn_measurement_device 'Bruker Platform CCD area-detector'
_diffrn_measurement_method 'profile data from \w'
_diffrn_radiation_monochromator graphite
_diffrn_radiation_source 'normal-focus sealed tube'
_diffrn_radiation_type MoK\a
_diffrn_radiation_wavelength 0.71073
_diffrn_reflns_av_R_equivalents 0.079
_diffrn_reflns_av_sigmaI/netI 0.075
_diffrn_reflns_limit_h_max 8
_diffrn_reflns_limit_h_min -8
_diffrn_reflns_limit_k_max 13
_diffrn_reflns_limit_k_min -13
_diffrn_reflns_limit_l_max 18
_diffrn_reflns_limit_l_min -18
_diffrn_reflns_number 8978
_diffrn_reflns_theta_full 26.4
_diffrn_reflns_theta_max 26.39
_diffrn_reflns_theta_min 2.37
_diffrn_standards_decay_% 1
_diffrn_standards_interval_time 731
_diffrn_standards_number 100
_exptl_absorpt_coefficient_mu 0.434
_exptl_absorpt_correction_T_max 0.991
_exptl_absorpt_correction_T_min 0.936
_exptl_absorpt_correction_type integration
_exptl_absorpt_process_details '(XPREP in SHELXTL; Bruker, 2001)'
_exptl_crystal_colour colourless
_exptl_crystal_density_diffrn 1.825
_exptl_crystal_density_meas ?
_exptl_crystal_density_method 'not measured'
_exptl_crystal_description plate
_exptl_crystal_F_000 624
_exptl_crystal_size_max 0.15
_exptl_crystal_size_mid 0.08
_exptl_crystal_size_min 0.02
_refine_diff_density_max 0.46
_refine_diff_density_min -0.37
_refine_ls_extinction_method none
_refine_ls_goodness_of_fit_ref 1.014
_refine_ls_hydrogen_treatment mixed
_refine_ls_matrix_type full
_refine_ls_number_parameters 200
_refine_ls_number_reflns 2236
_refine_ls_number_restraints 20
_refine_ls_restrained_S_all 1.011
_refine_ls_R_factor_all 0.081
_refine_ls_R_factor_gt 0.043
_refine_ls_shift/su_max <0.001
_refine_ls_shift/su_mean 0.000
_refine_ls_structure_factor_coef Fsqd
_refine_ls_weighting_details 'calc w = 1/[\s^2^(Fo^2^)+(0.0469P)^2^+0.5123P] where P=(Fo^2^+2Fc^2^)/3'
_refine_ls_weighting_scheme calc
_refine_ls_wR_factor_gt 0.094
_refine_ls_wR_factor_ref 0.108
_reflns_number_gt 1534
_reflns_number_total 2236
_reflns_threshold_expression I>2\s(I)
_cod_data_source_file gg1145.cif
_cod_data_source_block I
_cod_depositor_comments
;
The following automatic conversions were performed:
'_symmetry_cell_setting' value 'Monoclinic' changed to 'monoclinic'
according to '/home/saulius/struct/CIF-dictionaries/cif_core.dic'
dictionary named 'cif_core.dic' version 2.4.1 from 2010-06-29.

Automatic conversion script
Id: cif_fix_enum 1527 2010-12-29 10:47:43Z saulius 

The following automatic conversions were performed:

'_symmetry_cell_setting' value 'Monoclinic' changed to 'monoclinic'
according to /home/saulius/struct/CIF-dictionaries/cif_core.dic
dictionary named 'cif_core.dic' version 2.4.1 from 2010-06-29.

Automatic conversion script
Id: cif_fix_values 1715 2011-07-08 13:25:40Z adriana 

The following automatic conversions were performed:

'_exptl_crystal_density_meas' value 'not measured' was changed to '?'
- the value is perceived as not measured.

Automatic conversion script
Id: cif_fix_values 3008 2015-01-20 13:52:24Z robertas 
;
_cod_original_sg_symbol_H-M 'P 21/n'
_cod_database_code 2013165
_cod_database_fobs_code 2013165

loop_
_symmetry_equiv_pos_as_xyz
'x, y, z'
'-x+1/2, y+1/2, -z+1/2'
'-x, -y, -z'
'x-1/2, -y-1/2, z-1/2'

loop_
_atom_site_label
_atom_site_fract_x
_atom_site_fract_y
_atom_site_fract_z
_atom_site_U_iso_or_equiv
_atom_site_adp_type
_atom_site_calc_flag
_atom_site_refinement_flags
_atom_site_occupancy
_atom_site_disorder_assembly
_atom_site_disorder_group
_atom_site_type_symbol
C1 0.7711(4) 0.9039(3) 0.79317(19) 0.0116(6) Uani d . 1 . . C
C2 0.6223(4) 0.9471(3) 0.70585(19) 0.0139(7) Uani d . 1 . . C
H2A 0.4998 0.9033 0.7060 0.017 Uiso calc R 1 . . H
H2B 0.5990 1.0376 0.7125 0.017 Uiso calc R 1 . . H
C3 0.6720(4) 0.9268(3) 0.6121(2) 0.0141(7) Uani d . 1 . . C
C4 0.6395(5) 0.8117(3) 0.5685(2) 0.0182(7) Uani d . 1 . . C
H4 0.5938 0.7439 0.5996 0.022 Uiso calc R 1 . . H
C5 0.7377(5) 0.8859(3) 0.4357(2) 0.0209(8) Uani d . 1 . . C
H5 0.7598 0.8704 0.3752 0.025 Uiso calc R 1 . . H
C6 0.7730(5) 1.0016(3) 0.4753(2) 0.0195(8) Uani d . 1 . . C
H6 0.8196 1.0672 0.4425 0.023 Uiso calc R 1 . . H
C7 0.7400(4) 1.0219(3) 0.5636(2) 0.0168(7) Uani d . 1 . . C
H7 0.7644 1.1021 0.5914 0.020 Uiso calc R 1 . . H
N1 0.6718(4) 0.7950(3) 0.48312(18) 0.0204(7) Uani d . 1 . . N
H1 0.653(5) 0.718(3) 0.456(2) 0.025 Uiso d . 1 . . H
O1 1.0795(3) 0.9335(2) 0.71323(14) 0.0162(5) Uani d . 1 . . O
H1A 1.101(5) 0.856(3) 0.714(2) 0.019 Uiso d . 1 . . H
O2 1.1424(3) 0.9378(2) 0.88740(13) 0.0146(5) Uani d . 1 . . O
O3 0.9781(3) 1.11895(19) 0.79189(14) 0.0169(5) Uani d . 1 . . O
O4 0.6117(3) 1.0746(2) 0.89900(14) 0.0183(5) Uani d . 1 . . O
O5 0.8071(3) 0.8922(2) 0.98008(15) 0.0196(5) Uani d . 1 . . O
H5A 0.814(5) 0.944(3) 1.020(3) 0.023 Uiso d . 1 . . H
O6 0.4873(3) 0.8498(2) 0.87814(15) 0.0186(5) Uani d . 1 . . O
H6A 0.392(5) 0.880(3) 0.878(2) 0.022 Uiso d . 1 . . H
O7 0.8111(3) 0.7734(2) 0.79271(15) 0.0163(5) Uani d . 1 . . O
H7A 0.720(5) 0.733(3) 0.774(2) 0.020 Uiso d . 1 . . H
P1 1.00565(12) 0.98053(7) 0.79897(5) 0.0120(2) Uani d . 1 . . P
P2 0.66224(12) 0.94106(8) 0.89331(5) 0.0134(2) Uani d . 1 . . P
O8 0.1666(6) 0.7079(5) 0.7084(5) 0.0239(14) Uani d PDU 0.799(19) A 1 O
H8A 0.278(4) 0.687(4) 0.704(3) 0.029 Uiso d PDU 0.799(19) A 1 H
H8B 0.084(5) 0.662(4) 0.674(3) 0.029 Uiso d PDU 0.799(19) A 1 H
O9 0.169(3) 0.7380(19) 0.662(3) 0.039(6) Uani d PDU 0.201(19) A 2 O
H9A 0.277(11) 0.706(15) 0.655(9) 0.047 Uiso d PDU 0.201(19) A 2 H
H9B 0.077(15) 0.695(12) 0.628(9) 0.047 Uiso d PDU 0.201(19) A 2 H

loop_
_atom_site_aniso_label
_atom_site_aniso_U_11
_atom_site_aniso_U_22
_atom_site_aniso_U_33
_atom_site_aniso_U_12
_atom_site_aniso_U_13
_atom_site_aniso_U_23
C1 0.0121(16) 0.0093(17) 0.0117(14) 0.0003(12) -0.0016(12) -0.0006(11)
C2 0.0126(16) 0.0168(18) 0.0106(14) 0.0018(13) -0.0018(12) -0.0003(12)
C3 0.0105(16) 0.0175(19) 0.0115(14) 0.0027(13) -0.0039(12) -0.0004(13)
C4 0.0193(18) 0.0165(19) 0.0165(15) 0.0028(15) -0.0016(13) 0.0018(13)
C5 0.0221(19) 0.027(2) 0.0123(16) 0.0062(16) 0.0010(14) 0.0008(14)
C6 0.0135(18) 0.026(2) 0.0168(16) 0.0012(14) -0.0015(13) 0.0075(14)
C7 0.0148(17) 0.0179(18) 0.0142(15) -0.0020(14) -0.0053(13) -0.0021(13)
N1 0.0273(17) 0.0153(17) 0.0161(13) 0.0031(13) -0.0014(12) -0.0047(11)
O1 0.0171(12) 0.0166(13) 0.0145(11) 0.0003(11) 0.0020(9) 0.0006(9)
O2 0.0133(11) 0.0147(12) 0.0137(11) 0.0009(9) -0.0020(9) 0.0005(8)
O3 0.0146(12) 0.0133(13) 0.0212(12) 0.0011(9) -0.0003(10) 0.0018(9)
O4 0.0183(12) 0.0145(13) 0.0211(11) 0.0015(10) 0.0016(10) -0.0029(9)
O5 0.0223(13) 0.0217(14) 0.0115(11) 0.0042(11) -0.0038(10) -0.0017(9)
O6 0.0135(13) 0.0161(14) 0.0258(12) -0.0008(10) 0.0032(10) -0.0017(10)
O7 0.0167(13) 0.0088(13) 0.0209(12) -0.0019(9) -0.0019(10) -0.0023(9)
P1 0.0121(4) 0.0110(4) 0.0111(4) -0.0002(3) -0.0014(3) -0.0002(3)
P2 0.0132(4) 0.0142(5) 0.0114(4) 0.0006(4) -0.0008(3) -0.0002(3)
O8 0.0139(18) 0.018(3) 0.038(3) 0.0023(16) 0.0000(18) -0.008(2)
O9 0.032(9) 0.014(9) 0.067(15) 0.000(7) 0.001(10) -0.005(9)

loop_
_atom_type_symbol
_atom_type_description
_atom_type_scat_dispersion_real
_atom_type_scat_dispersion_imag
_atom_type_scat_source
C C 0.0033 0.0016 'International Tables Vol C Tables 4.2.6.8 and 6.1.1.4'
H H 0.0000 0.0000 'International Tables Vol C Tables 4.2.6.8 and 6.1.1.4'
N N 0.0061 0.0033 'International Tables Vol C Tables 4.2.6.8 and 6.1.1.4'
O O 0.0106 0.0060 'International Tables Vol C Tables 4.2.6.8 and 6.1.1.4'
P P 0.1023 0.0942 'International Tables Vol C Tables 4.2.6.8 and 6.1.1.4'

loop_
_geom_angle_atom_site_label_1
_geom_angle_atom_site_label_2
_geom_angle_atom_site_label_3
_geom_angle
_geom_angle_publ_flag
P1 C1 P2 113.20(15) y
C1 C2 C3 117.6(2) y
O7 C1 P1 104.8(2) ?
O7 C1 P2 109.41(19) ?
O7 C1 C2 112.9(2) ?
C2 C1 P1 111.2(2) ?
C2 C1 P2 105.5(2) ?
C3 C2 H2A 107.9 ?
C1 C2 H2A 107.9 ?
C3 C2 H2B 107.9 ?
C1 C2 H2B 107.9 ?
H2A C2 H2B 107.2 ?
C4 C3 C7 117.1(3) ?
C4 C3 C2 120.2(3) ?
C7 C3 C2 122.5(3) ?
N1 C4 C3 120.7(3) ?
N1 C4 H4 119.7 ?
C3 C4 H4 119.7 ?
N1 C5 C6 119.3(3) ?
N1 C5 H5 120.4 ?
C6 C5 H5 120.4 ?
C5 C6 C7 119.3(3) n
C5 C6 H6 120.4 ?
C7 C6 H6 120.4 ?
C6 C7 C3 120.9(3) ?
C6 C7 H7 119.6 ?
C3 C7 H7 119.6 ?
C4 N1 C5 122.8(3) ?
C4 N1 H1 120(2) ?
C5 N1 H1 117(2) ?
P1 O1 H1A 113(2) ?
P2 O5 H5A 107(3) ?
P2 O6 H6A 115(3) ?
C1 O7 H7A 113(3) ?
O3 P1 O2 114.05(12) ?
O3 P1 O1 109.09(13) ?
O2 P1 O1 109.46(12) ?
O3 P1 C1 109.40(13) ?
O2 P1 C1 108.54(13) ?
O1 P1 C1 105.99(13) ?
O4 P2 O5 113.92(13) ?
O4 P2 O6 114.53(13) ?
O5 P2 O6 106.30(13) ?
O4 P2 C1 113.62(13) ?
O5 P2 C1 105.42(13) ?
O6 P2 C1 101.92(13) ?
H8A O8 H8B 110(4) ?
H9A O9 H9B 108(7) ?

loop_
_geom_bond_atom_site_label_1
_geom_bond_atom_site_label_2
_geom_bond_site_symmetry_2
_geom_bond_distance
_geom_bond_publ_flag
C1 P1 . 1.846(3) ?
C1 P2 . 1.845(3) ?
C1 O7 . 1.424(4) ?
C1 C2 . 1.556(4) ?
C2 C3 . 1.509(4) ?
C2 H2A . 0.9900 ?
C2 H2B . 0.9900 ?
C3 C4 . 1.385(4) ?
C3 C7 . 1.386(4) ?
C4 N1 . 1.335(4) ?
C4 H4 . 0.9500 ?
C5 N1 . 1.337(4) ?
C5 C6 . 1.367(5) ?
C5 H5 . 0.9500 ?
C6 C7 . 1.386(4) ?
C6 H6 . 0.9500 ?
C7 H7 . 0.9500 ?
N1 H1 . 0.91(3) ?
O1 P1 . 1.548(2) y
O1 H1A . 0.84(3) ?
O2 P1 . 1.524(2) y
O3 P1 . 1.494(2) y
O4 P2 . 1.479(2) y
O5 P2 . 1.555(2) y
O5 H5A . 0.80(4) ?
O6 P2 . 1.562(2) y
O6 H6A . 0.76(4) ?
O7 H7A . 0.78(3) ?
O8 H8A . 0.84(3) ?
O8 H8B . 0.85(3) ?
O9 H9A . 0.87(3) ?
O9 H9B . 0.87(3) ?

loop_
_geom_hbond_atom_site_label_D
_geom_hbond_atom_site_label_H
_geom_hbond_atom_site_label_A
_geom_hbond_site_symmetry_A
_geom_hbond_distance_DH
_geom_hbond_distance_HA
_geom_hbond_distance_DA
_geom_hbond_angle_DHA
N1 H1 O2 4_575 0.91(3) 1.94(4) 2.847(4) 172(3)
O1 H1A O8 1_655 0.84(3) 1.66(4) 2.496(6) 172(4)
O1 H1A O9 1_655 0.84(3) 1.61(4) 2.355(18) 147(4)
O5 H5A O2 3_777 0.80(4) 1.84(4) 2.634(3) 174(4)
O6 H6A O2 1_455 0.76(4) 1.91(4) 2.661(3) 172(4)
O7 H7A O3 2_646 0.78(3) 1.96(4) 2.730(3) 168(3)
O8 H8A O3 2_646 0.84(3) 1.87(3) 2.704(5) 170(5)
O8 H8B O4 2_546 0.85(3) 1.83(3) 2.675(5) 174(5)

loop_
_geom_torsion_atom_site_label_1
_geom_torsion_atom_site_label_2
_geom_torsion_atom_site_label_3
_geom_torsion_atom_site_label_4
_geom_torsion
_geom_torsion_publ_flag
O7 C1 C2 C3 -59.8(4) ?
P2 C1 C2 C3 -179.3(2) ?
P1 C1 C2 C3 57.6(3) y
C1 C2 C3 C4 82.9(4) y
C1 C2 C3 C7 -101.0(4) ?
C7 C3 C4 N1 -0.5(5) ?
C2 C3 C4 N1 175.8(3) ?
N1 C5 C6 C7 0.1(5) ?
C5 C6 C7 C3 0.0(5) ?
C4 C3 C7 C6 0.2(5) ?
C2 C3 C7 C6 -176.0(3) ?
C3 C4 N1 C5 0.6(5) ?
C6 C5 N1 C4 -0.4(5) ?
O7 C1 P1 O3 175.34(16) ?
C2 C1 P1 O3 53.1(2) ?
P2 C1 P1 O3 -65.51(18) ?
O7 C1 P1 O2 -59.6(2) ?
C2 C1 P1 O2 178.10(19) ?
P2 C1 P1 O2 59.51(19) ?
O7 C1 P1 O1 57.9(2) ?
C2 C1 P1 O1 -64.4(2) ?
P2 C1 P1 O1 177.00(15) ?
O7 C1 P2 O4 -178.88(18) ?
C2 C1 P2 O4 -57.1(2) ?
P1 C1 P2 O4 64.68(19) ?
O7 C1 P2 O5 55.7(2) ?
C2 C1 P2 O5 177.45(19) ?
P1 C1 P2 O5 -60.75(19) ?
O7 C1 P2 O6 -55.1(2) ?
C2 C1 P2 O6 66.6(2) ?
P1 C1 P2 O6 -171.59(15) ?
